data_8106938
loop_
_publ_author_name
'Kang, Jaeun'
'Ok, Kang Min'
'Do, Junghwan'

_publ_section_title
;
 Crystal structure of trans-bis(2-methylmaleato-\k 2O,O&#x2032;)
 bis(piperazinium-\k N) cobalt(II) trihydrate, C18H36CoN4O11
;
_journal_issue 2
_journal_name_full 'Zeitschrift f\"ur Kristallographie - New Crystal Structures'
_journal_page_first 553
_journal_page_last 555
_journal_paper_doi 10.1515/ncrs-2015-0186
_journal_volume 231
_journal_year 2016
_chemical_formula_sum 'C18 H36 Co N4 O11'
_chemical_formula_weight 543.44
_space_group_IT_number 15
_space_group_name_Hall '-C 2yc'
_space_group_name_H-M_alt 'C 1 2/c 1'
_symmetry_cell_setting monoclinic
_symmetry_space_group_name_H-M 'C 1 2/c 1'
_atom_sites_solution_hydrogens geom
_atom_sites_solution_primary direct
_atom_sites_solution_secondary difmap
_cell_angle_alpha 90.00
_cell_angle_beta 125.2990(10)
_cell_angle_gamma 90.00
_cell_formula_units_Z 4
_cell_length_a 19.3607(4)
_cell_length_b 13.4260(3)
_cell_length_c 11.2917(2)
_cell_measurement_reflns_used 328
_cell_measurement_temperature 123(2)
_cell_measurement_theta_max 28.265
_cell_measurement_theta_min 2.577
_cell_volume 2395.50(9)
_computing_cell_refinement 'Bruker XSCANS'
_computing_data_collection 'Bruker XSCANS'
_computing_data_reduction 'Bruker SHELXTL'
_computing_molecular_graphics 'Diamond 3.2k [11]'
_computing_structure_refinement 'SHELXL-97 [10]'
_computing_structure_solution 'SHELXS-97 [10]'
_diffrn_ambient_temperature 123(2)
_diffrn_measured_fraction_theta_full 0.986
_diffrn_measured_fraction_theta_max 0.986
_diffrn_measurement_device_type 'Bruker P4'
_diffrn_measurement_method '\w scans'
_diffrn_radiation_monochromator graphite
_diffrn_radiation_source 'fine-focus sealed tube'
_diffrn_radiation_type MoK\a
_diffrn_radiation_wavelength 0.71073
_diffrn_reflns_av_R_equivalents 0.0171
_diffrn_reflns_av_sigmaI/netI 0.0152
_diffrn_reflns_limit_h_max 25
_diffrn_reflns_limit_h_min -23
_diffrn_reflns_limit_k_max 17
_diffrn_reflns_limit_k_min -17
_diffrn_reflns_limit_l_max 15
_diffrn_reflns_limit_l_min -14
_diffrn_reflns_number 10812
_diffrn_reflns_theta_full 28.29
_diffrn_reflns_theta_max 28.29
_diffrn_reflns_theta_min 2.36
_diffrn_standards_number 0
_exptl_absorpt_coefficient_mu 0.781
_exptl_absorpt_correction_T_max 0.8722
_exptl_absorpt_correction_T_min 0.8532
_exptl_absorpt_correction_type multi-scan
_exptl_absorpt_process_details 'Blessing, 1995'
_exptl_crystal_colour purple
_exptl_crystal_density_diffrn 1.507
_exptl_crystal_density_method 'not measured'
_exptl_crystal_description polyhedra
_exptl_crystal_F_000 1148
_exptl_crystal_size_max 0.21
_exptl_crystal_size_mid 0.19
_exptl_crystal_size_min 0.18
_refine_diff_density_max 0.450
_refine_diff_density_min -0.184
_refine_diff_density_rms 0.051
_refine_ls_extinction_method none
_refine_ls_goodness_of_fit_ref 1.050
_refine_ls_hydrogen_treatment mixed
_refine_ls_matrix_type full
_refine_ls_number_parameters 168
_refine_ls_number_reflns 2938
_refine_ls_number_restraints 0
_refine_ls_restrained_S_all 1.050
_refine_ls_R_factor_all 0.0275
_refine_ls_R_factor_gt 0.0251
_refine_ls_shift/su_max 0.000
_refine_ls_shift/su_mean 0.000
_refine_ls_structure_factor_coef Fsqd
_refine_ls_weighting_details 'calc w=1/[\s^2^(Fo^2^)+(0.0423P)^2^+1.3312P] where P=(Fo^2^+2Fc^2^)/3'
_refine_ls_weighting_scheme calc
_refine_ls_wR_factor_gt 0.0699
_refine_ls_wR_factor_ref 0.0719
_reflns_number_gt 2724
_reflns_number_total 2938
_reflns_threshold_expression >2sigma(I)
_cod_data_source_file suppl_ncrs-2015-0186_suppl.cif
_cod_data_source_block shelx
_cod_original_cell_volume 2395.50(8)
_cod_original_sg_symbol_H-M C2/c
_cod_database_code 8106938
_publcif_info_exptl_table_max_cols 4
_publcif_info_exptl_table_use_headnotes n

loop_
_symmetry_equiv_pos_as_xyz
'x, y, z'
'-x, y, -z+1/2'
'x+1/2, y+1/2, z'
'-x+1/2, y+1/2, -z+1/2'
'-x, -y, -z'
'x, -y, z-1/2'
'-x+1/2, -y+1/2, -z'
'x+1/2, -y+1/2, z-1/2'

loop_
_atom_site_label
_atom_site_type_symbol
_atom_site_fract_x
_atom_site_fract_y
_atom_site_fract_z
_atom_site_U_iso_or_equiv
_atom_site_adp_type
_atom_site_occupancy
_atom_site_symmetry_multiplicity
_atom_site_calc_flag
_atom_site_refinement_flags
_atom_site_disorder_assembly
_atom_site_disorder_group
Co1 Co 0.0000 0.243940(15) 0.2500 0.01788(8) Uani 1 2 d S . .
O1 O 0.23208(6) 0.24502(6) 0.17192(10) 0.02428(19) Uani 1 1 d . . .
O2 O 0.12826(6) 0.15262(7) -0.00646(11) 0.0353(2) Uani 1 1 d . . .
O3 O -0.03052(5) 0.36226(6) 0.08547(9) 0.02494(19) Uani 1 1 d . . .
O4 O 0.08162(6) 0.26687(7) 0.19149(10) 0.02692(19) Uani 1 1 d . . .
C1 C 0.15934(8) 0.23364(8) 0.05484(13) 0.0216(2) Uani 1 1 d . . .
C2 C 0.11081(7) 0.32841(8) -0.02015(12) 0.0204(2) Uani 1 1 d . . .
C3 C 0.05786(7) 0.37315(8) 0.00256(12) 0.0210(2) Uani 1 1 d . . .
H3A H 0.0330 0.4344 -0.0457 0.025 Uiso 1 1 calc R . .
C4 C 0.03557(7) 0.33299(8) 0.09836(12) 0.0204(2) Uani 1 1 d . . .
C5 C 0.12753(9) 0.36891(10) -0.12515(15) 0.0314(3) Uani 1 1 d . . .
H5A H 0.1038 0.3235 -0.2080 0.047 Uiso 1 1 calc R . .
H5B H 0.1887 0.3751 -0.0768 0.047 Uiso 1 1 calc R . .
H5C H 0.1010 0.4345 -0.1593 0.047 Uiso 1 1 calc R . .
N1 N -0.08105(6) 0.13693(7) 0.08426(10) 0.01846(19) Uani 1 1 d . . .
H1 H -0.0645 0.0743 0.1270 0.022 Uiso 1 1 calc R . .
N2 N -0.22447(6) 0.07503(7) -0.20130(10) 0.0211(2) Uani 1 1 d . . .
H2A H -0.2436 0.1352 -0.2487 0.025 Uiso 1 1 calc R . .
H2B H -0.2590 0.0258 -0.2652 0.025 Uiso 1 1 calc R . .
C6 C -0.07748(7) 0.13506(9) -0.04337(12) 0.0222(2) Uani 1 1 d . . .
H6A H -0.0187 0.1206 -0.0103 0.027 Uiso 1 1 calc R . .
H6B H -0.0927 0.2018 -0.0892 0.027 Uiso 1 1 calc R . .
C7 C -0.13631(7) 0.05819(9) -0.15577(13) 0.0239(2) Uani 1 1 d . . .
H7A H -0.1343 0.0631 -0.2412 0.029 Uiso 1 1 calc R . .
H7B H -0.1176 -0.0095 -0.1144 0.029 Uiso 1 1 calc R . .
C8 C -0.22982(7) 0.07505(9) -0.07523(13) 0.0233(2) Uani 1 1 d . . .
H8A H -0.2150 0.0082 -0.0298 0.028 Uiso 1 1 calc R . .
H8B H -0.2885 0.0904 -0.1085 0.028 Uiso 1 1 calc R . .
C9 C -0.16977(7) 0.15199(9) 0.03540(12) 0.0211(2) Uani 1 1 d . . .
H9A H -0.1887 0.2192 -0.0077 0.025 Uiso 1 1 calc R . .
H9B H -0.1721 0.1488 0.1206 0.025 Uiso 1 1 calc R . .
OW1 O -0.19663(6) 0.41019(7) -0.13715(11) 0.0275(2) Uani 1 1 d . . .
H2 H -0.2154(12) 0.3644(15) -0.191(2) 0.042(5) Uiso 1 1 d . . .
H3 H -0.1488(12) 0.4035(13) -0.083(2) 0.036(5) Uiso 1 1 d . . .
OW2 O 0.0000 0.06086(10) -0.2500 0.0282(3) Uani 1 2 d S . .
H4 H 0.0335(12) 0.0977(13) -0.1830(19) 0.044(5) Uiso 1 1 d . . .

loop_
_atom_site_aniso_label
_atom_site_aniso_U_11
_atom_site_aniso_U_22
_atom_site_aniso_U_33
_atom_site_aniso_U_23
_atom_site_aniso_U_13
_atom_site_aniso_U_12
Co1 0.01437(12) 0.02053(12) 0.01664(12) 0.000 0.00775(9) 0.000
O1 0.0184(4) 0.0210(4) 0.0246(4) 0.0000(3) 0.0073(4) 0.0025(3)
O2 0.0343(5) 0.0198(4) 0.0313(5) -0.0034(3) 0.0071(4) -0.0018(4)
O3 0.0213(4) 0.0260(4) 0.0267(4) 0.0028(3) 0.0134(4) 0.0028(3)
O4 0.0190(4) 0.0340(5) 0.0256(4) 0.0135(3) 0.0117(4) 0.0053(3)
C1 0.0210(5) 0.0185(5) 0.0227(5) 0.0004(4) 0.0111(4) 0.0003(4)
C2 0.0186(5) 0.0185(5) 0.0186(5) 0.0011(4) 0.0076(4) -0.0028(4)
C3 0.0194(5) 0.0180(5) 0.0207(5) 0.0046(4) 0.0088(4) 0.0006(4)
C4 0.0171(5) 0.0201(5) 0.0186(5) 0.0004(4) 0.0071(4) -0.0018(4)
C5 0.0337(7) 0.0338(7) 0.0322(6) 0.0086(5) 0.0223(6) 0.0032(5)
N1 0.0154(4) 0.0202(4) 0.0160(4) 0.0014(3) 0.0069(3) 0.0010(3)
N2 0.0191(4) 0.0179(4) 0.0187(4) -0.0017(3) 0.0065(4) -0.0018(3)
C6 0.0188(5) 0.0271(6) 0.0207(5) -0.0039(4) 0.0114(4) -0.0027(4)
C7 0.0223(5) 0.0248(5) 0.0232(5) -0.0048(4) 0.0123(5) -0.0012(4)
C8 0.0196(5) 0.0241(5) 0.0234(5) -0.0034(4) 0.0109(4) -0.0045(4)
C9 0.0164(5) 0.0235(5) 0.0218(5) -0.0034(4) 0.0101(4) -0.0023(4)
OW1 0.0225(5) 0.0219(4) 0.0255(4) 0.0009(3) 0.0066(4) 0.0037(3)
OW2 0.0289(7) 0.0204(6) 0.0258(6) 0.000 0.0104(5) 0.000

loop_
_atom_type_symbol
_atom_type_description
_atom_type_scat_dispersion_real
_atom_type_scat_dispersion_imag
_atom_type_scat_source
C C 0.0033 0.0016 'International Tables Vol C Tables 4.2.6.8 and 6.1.1.4'
H H 0.0000 0.0000 'International Tables Vol C Tables 4.2.6.8 and 6.1.1.4'
N N 0.0061 0.0033 'International Tables Vol C Tables 4.2.6.8 and 6.1.1.4'
O O 0.0106 0.0060 'International Tables Vol C Tables 4.2.6.8 and 6.1.1.4'
Co Co 0.3494 0.9721 'International Tables Vol C Tables 4.2.6.8 and 6.1.1.4'

loop_
_geom_angle_atom_site_label_1
_geom_angle_atom_site_label_2
_geom_angle_atom_site_label_3
_geom_angle
_geom_angle_site_symmetry_1
_geom_angle_site_symmetry_3
O4 Co1 O4 162.79(5) . 2
O4 Co1 N1 94.00(3) . 2
O4 Co1 N1 97.47(4) 2 2
O4 Co1 N1 97.47(4) . .
O4 Co1 N1 94.00(3) 2 .
N1 Co1 N1 96.28(5) 2 .
O4 Co1 O3 60.85(3) . .
O4 Co1 O3 106.00(4) 2 .
N1 Co1 O3 154.33(3) 2 .
N1 Co1 O3 92.39(3) . .
O4 Co1 O3 106.00(4) . 2
O4 Co1 O3 60.85(3) 2 2
N1 Co1 O3 92.39(3) 2 2
N1 Co1 O3 154.33(3) . 2
O3 Co1 O3 90.10(5) . 2
O4 Co1 C4 30.51(3) . .
O4 Co1 C4 135.88(4) 2 .
N1 Co1 C4 124.47(4) 2 .
N1 Co1 C4 94.30(4) . .
O3 Co1 C4 30.41(3) . .
O3 Co1 C4 100.60(3) 2 .
O4 Co1 C4 135.88(4) . 2
O4 Co1 C4 30.51(3) 2 2
N1 Co1 C4 94.30(4) 2 2
N1 Co1 C4 124.47(4) . 2
O3 Co1 C4 100.60(3) . 2
O3 Co1 C4 30.41(3) 2 2
C4 Co1 C4 122.60(5) . 2
C1 O1 N2 118.84(7) . 8_556
C1 O1 OW1 118.83(7) . 8_556
N2 O1 OW1 113.96(4) 8_556 8_556
C4 O3 Co1 85.41(7) . .
C4 O3 OW1 137.82(8) . .
Co1 O3 OW1 121.66(4) . .
C4 O4 Co1 93.94(7) . .
O2 C1 O1 125.17(11) . .
O2 C1 C2 118.64(11) . .
O1 C1 C2 116.00(10) . .
C3 C2 C5 121.96(11) . .
C3 C2 C1 124.55(10) . .
C5 C2 C1 113.49(10) . .
C2 C3 C4 123.90(10) . .
O3 C4 O4 119.56(10) . .
O3 C4 C3 120.42(10) . .
O4 C4 C3 119.99(10) . .
O3 C4 Co1 64.18(6) . .
O4 C4 Co1 55.55(6) . .
C3 C4 Co1 172.69(8) . .
C6 N1 C9 109.59(8) . .
C6 N1 Co1 115.87(7) . .
C9 N1 Co1 109.76(7) . .
C6 N1 N2 57.87(6) . .
C9 N1 N2 57.85(6) . .
Co1 N1 N2 154.72(5) . .
C8 N2 C7 111.72(9) . .
C8 N2 C9 35.34(5) . .
C7 N2 C9 90.05(7) . .
C8 N2 C6 89.85(7) . .
C7 N2 C6 35.38(6) . .
C9 N2 C6 58.96(4) . .
C8 N2 O1 109.70(7) . 8_455
C7 N2 O1 105.34(7) . 8_455
C9 N2 O1 90.40(5) . 8_455
C6 N2 O1 88.08(5) . 8_455
C8 N2 OW1 108.72(7) . 4_444
C7 N2 OW1 101.32(7) . 4_444
C9 N2 OW1 142.69(5) . 4_444
C6 N2 OW1 136.14(5) . 4_444
O1 N2 OW1 119.69(4) 8_455 4_444
C8 N2 N1 59.20(6) . .
C7 N2 N1 59.37(6) . .
C9 N2 N1 30.67(3) . .
C6 N2 N1 30.65(3) . .
O1 N2 N1 97.96(4) 8_455 .
OW1 N2 N1 141.81(5) 4_444 .
N1 C6 C7 112.98(9) . .
N1 C6 N2 91.48(7) . .
C7 C6 N2 34.60(6) . .
N2 C7 C6 110.02(9) . .
N2 C8 C9 110.15(9) . .
N1 C9 C8 112.66(9) . .
N1 C9 N2 91.48(7) . .
C8 C9 N2 34.51(6) . .
N2 OW1 O1 105.11(4) 4_454 8_455
N2 OW1 O3 134.86(5) 4_454 .
O1 OW1 O3 109.27(4) 8_455 .

loop_
_geom_bond_atom_site_label_1
_geom_bond_atom_site_label_2
_geom_bond_distance
_geom_bond_site_symmetry_2
Co1 O4 2.0579(9) .
Co1 O4 2.0579(9) 2
Co1 N1 2.1529(9) 2
Co1 N1 2.1529(9) .
Co1 O3 2.2484(8) .
Co1 O3 2.2484(8) 2
Co1 C4 2.4897(11) .
Co1 C4 2.4898(11) 2
O1 C1 1.2659(15) .
O1 N2 2.6837(13) 8_556
O1 OW1 2.7308(13) 8_556
O2 C1 1.2422(15) .
O3 C4 1.2641(14) .
O3 OW1 2.7809(13) .
O4 C4 1.2669(14) .
C1 C2 1.5164(15) .
C2 C3 1.3347(17) .
C2 C5 1.4998(16) .
C3 C4 1.4787(16) .
N1 C6 1.4824(14) .
N1 C9 1.4834(14) .
N1 N2 2.9069(13) .
N2 C8 1.4858(15) .
N2 C7 1.4881(15) .
N2 C9 2.4621(15) .
N2 C6 2.4624(15) .
N2 O1 2.6837(13) 8_455
N2 OW1 2.7091(13) 4_444
C6 C7 1.5175(16) .
C8 C9 1.5169(15) .
OW1 N2 2.7090(13) 4_454
OW1 O1 2.7308(13) 8_455

loop_
_publcif_info_tables.block_id
_publcif_info_tables.reference_item
{1cc8b872-29fe-4af7-b7aa-80047e90129f} '_publcif_info_datablock.publ_exptl'

loop_
_publcif_info_datablock.id
_publcif_info_datablock.publ_exptl
_publcif_info_datablock.publ_geom
_publcif_info_datablock.structure
{1cc8b872-29fe-4af7-b7aa-80047e90129f} y y y

loop_
_publcif_info_exptl_table_extra_item
sin_theta_over_lambda_max
